data_7125521
loop_
_publ_author_name
'Kayal, A.'
'Kuncheria, J.'
'Lee, S. C.'

_publ_section_title
;
 Bis[hydrotris(pyrazol-1-yl)borato]titanium(II): a stable Tp2M complex of
 singular reactivity.
;
_journal_issue 23
_journal_name_full 'Chemical communications (Cambridge, England)'
_journal_page_first 2482
_journal_page_last 2483
_journal_paper_doi 10.1039/b108115b
_journal_year 2001
_chemical_formula_sum 'C18 H20 B2 N12 Se Ti'
_chemical_formula_weight 552.94
_space_group_IT_number 61
_space_group_name_Hall '-P 2ac 2ab'
_space_group_name_H-M_alt 'P b c a'
_symmetry_cell_setting orthorhombic
_symmetry_space_group_name_H-M 'P b c a'
_atom_sites_solution_hydrogens geom
_atom_sites_solution_primary direct
_atom_sites_solution_secondary difmap
_audit_creation_method SHELXL
_cell_angle_alpha 90.00
_cell_angle_beta 90.00
_cell_angle_gamma 90.00
_cell_formula_units_Z 16
_cell_length_a 17.2584(3)
_cell_length_b 17.2192(4)
_cell_length_c 31.9869(8)
_cell_measurement_reflns_used 35264
_cell_measurement_temperature 200(2)
_cell_measurement_theta_max 25.00
_cell_measurement_theta_min 1.27
_cell_volume 9505.7(4)
_computing_cell_refinement DENZO-SMN
_computing_data_collection 'NONIUS COLLECT'
_computing_data_reduction DENZO-SMN
_computing_molecular_graphics 'Siemens SHELXTL'
_computing_publication_material 'Siemens SHELXTL'
_computing_structure_refinement 'Siemens SHELXTL'
_computing_structure_solution 'Siemens SHELXTL'
_diffrn_ambient_temperature 200(2)
_diffrn_measurement_device 'Nonius KappaCCD'
_diffrn_measurement_method '\w scans'
_diffrn_radiation_monochromator graphite
_diffrn_radiation_source 'fine-focus sealed tube'
_diffrn_radiation_type 'Mo K\a'
_diffrn_radiation_wavelength 0.71073
_diffrn_reflns_av_R_equivalents 0.0960
_diffrn_reflns_av_sigmaI/netI 0.0934
_diffrn_reflns_limit_h_max 20
_diffrn_reflns_limit_h_min 0
_diffrn_reflns_limit_k_max 20
_diffrn_reflns_limit_k_min 0
_diffrn_reflns_limit_l_max 0
_diffrn_reflns_limit_l_min -38
_diffrn_reflns_number 35264
_diffrn_reflns_theta_max 25.00
_diffrn_reflns_theta_min 1.27
_diffrn_standards_number none
_exptl_absorpt_coefficient_mu 1.925
_exptl_absorpt_correction_type none
_exptl_crystal_colour orange-brown
_exptl_crystal_density_diffrn 1.545
_exptl_crystal_density_method 'not measured'
_exptl_crystal_description needle
_exptl_crystal_F_000 4448
_exptl_crystal_size_max 0.35
_exptl_crystal_size_mid 0.08
_exptl_crystal_size_min 0.05
_refine_diff_density_max 0.893
_refine_diff_density_min -0.439
_refine_diff_density_rms 0.097
_refine_ls_extinction_method none
_refine_ls_goodness_of_fit_all 1.006
_refine_ls_goodness_of_fit_obs 1.090
_refine_ls_hydrogen_treatment mixed
_refine_ls_matrix_type full
_refine_ls_number_parameters 625
_refine_ls_number_reflns 8358
_refine_ls_number_restraints 0
_refine_ls_restrained_S_all 1.006
_refine_ls_restrained_S_obs 1.090
_refine_ls_R_factor_all 0.1188
_refine_ls_R_factor_obs 0.0524
_refine_ls_shift/esd_max -0.001
_refine_ls_shift/esd_mean 0.000
_refine_ls_structure_factor_coef Fsqd
_refine_ls_weighting_details 'w=1/[\s^2^(Fo^2^)+(0.0692P)^2^+0.0000P] where P=(Fo^2^+2Fc^2^)/3'
_refine_ls_weighting_scheme calc
_refine_ls_wR_factor_all 0.1396
_refine_ls_wR_factor_obs 0.1121
_reflns_number_observed 4832
_reflns_number_total 8358
_reflns_observed_criterion I>2\s(I)
_cod_data_source_file b108115b.txt
_cod_data_source_block (k2-Tp)(k3-Tp)Ti=Se
_cod_depositor_comments
;
The following automatic conversions were performed:

data item '_refine_ls_weighting_scheme' value 'calc
w=1/[\s^2^(Fo^2^)+(0.0692P)^2^+0.0000P] where P=(Fo^2^+2Fc^2^)/3' was
changed to 'calc'. A new data item '_refine_ls_weighting_details' was
created with the value set to
'w=1/[\s^2^(Fo^2^)+(0.0692P)^2^+0.0000P] where P=(Fo^2^+2Fc^2^)/3'.

Automatic conversion script
Id: cif_fix_values 6909 2019-04-08 15:41:33Z antanas 
;
_cod_database_code 7125521

loop_
_symmetry_equiv_pos_as_xyz
'x, y, z'
'-x+1/2, -y, z+1/2'
'-x, y+1/2, -z+1/2'
'x+1/2, -y+1/2, -z'
'-x, -y, -z'
'x-1/2, y, -z-1/2'
'x, -y-1/2, z-1/2'
'-x-1/2, y-1/2, z'

loop_
_atom_site_aniso_label
_atom_site_aniso_U_11
_atom_site_aniso_U_22
_atom_site_aniso_U_33
_atom_site_aniso_U_23
_atom_site_aniso_U_13
_atom_site_aniso_U_12
Ti1 0.0302(5) 0.0311(5) 0.0305(6) -0.0018(4) 0.0012(4) 0.0007(4)
Ti2 0.0281(5) 0.0242(5) 0.0291(5) 0.0005(4) 0.0002(4) -0.0008(4)
Se1 0.0421(4) 0.0481(4) 0.0386(4) 0.0073(3) -0.0018(3) 0.0088(3)
Se2 0.0483(4) 0.0341(3) 0.0389(4) -0.0043(3) -0.0084(3) -0.0060(3)
B1 0.034(4) 0.043(4) 0.049(4) -0.002(3) 0.006(3) 0.007(3)
B2 0.034(4) 0.032(4) 0.029(4) -0.002(3) -0.002(3) 0.000(3)
B3 0.031(4) 0.038(4) 0.041(4) 0.002(3) 0.004(3) -0.008(3)
B4 0.028(3) 0.024(3) 0.036(4) -0.002(3) 0.000(3) -0.001(3)
N1 0.039(3) 0.039(3) 0.032(3) 0.000(2) 0.005(2) -0.001(2)
N2 0.030(2) 0.035(3) 0.037(3) -0.001(2) 0.006(2) 0.000(2)
N3 0.032(2) 0.037(3) 0.030(3) -0.001(2) 0.002(2) 0.006(2)
N4 0.031(2) 0.031(3) 0.042(3) 0.000(2) -0.003(2) 0.001(2)
N5 0.036(3) 0.035(3) 0.036(3) -0.001(2) 0.001(2) -0.002(2)
N6 0.035(3) 0.031(3) 0.032(3) -0.003(2) 0.002(2) 0.008(2)
N7 0.029(2) 0.033(3) 0.032(3) 0.003(2) 0.002(2) -0.002(2)
N8 0.033(2) 0.030(3) 0.028(2) -0.001(2) 0.000(2) -0.001(2)
N9 0.037(3) 0.035(3) 0.032(3) -0.002(2) 0.004(2) 0.004(2)
N10 0.065(3) 0.048(3) 0.028(3) 0.002(2) 0.004(2) 0.003(3)
N11 0.028(2) 0.030(3) 0.034(3) -0.001(2) 0.004(2) 0.003(2)
N12 0.029(2) 0.031(2) 0.025(2) -0.001(2) 0.001(2) 0.001(2)
N13 0.035(2) 0.031(3) 0.033(3) 0.001(2) 0.006(2) -0.004(2)
N14 0.030(2) 0.037(3) 0.038(3) 0.002(2) 0.007(2) 0.000(2)
N15 0.033(2) 0.029(2) 0.038(3) 0.000(2) 0.001(2) -0.004(2)
N16 0.038(3) 0.031(3) 0.039(3) 0.007(2) -0.002(2) -0.009(2)
N17 0.037(2) 0.034(3) 0.027(3) 0.000(2) 0.003(2) -0.004(2)
N18 0.030(2) 0.031(3) 0.036(3) 0.000(2) -0.002(2) -0.002(2)
N19 0.027(2) 0.026(2) 0.034(3) 0.001(2) 0.000(2) -0.002(2)
N20 0.034(2) 0.025(2) 0.030(2) 0.003(2) 0.005(2) -0.002(2)
N21 0.034(3) 0.033(3) 0.034(3) 0.004(2) 0.002(2) -0.002(2)
N22 0.040(3) 0.053(3) 0.037(3) 0.007(2) 0.001(2) 0.000(2)
N23 0.027(2) 0.027(2) 0.030(2) 0.000(2) 0.003(2) -0.004(2)
N24 0.028(2) 0.030(3) 0.031(3) 0.002(2) 0.004(2) 0.000(2)
C1 0.046(3) 0.043(4) 0.033(3) 0.005(3) 0.002(3) -0.013(3)
C2 0.049(4) 0.058(4) 0.038(4) 0.005(3) 0.004(3) -0.025(3)
C3 0.037(3) 0.057(4) 0.047(4) -0.001(3) 0.011(3) -0.003(3)
C4 0.037(3) 0.048(4) 0.033(4) -0.002(3) 0.001(3) -0.005(3)
C5 0.047(4) 0.059(4) 0.031(4) 0.013(3) -0.011(3) -0.001(3)
C6 0.036(3) 0.043(4) 0.048(4) 0.011(3) -0.006(3) 0.008(3)
C7 0.038(3) 0.049(4) 0.040(4) 0.000(3) -0.007(3) 0.001(3)
C8 0.061(4) 0.044(4) 0.042(4) -0.009(3) -0.006(3) -0.004(3)
C9 0.060(4) 0.042(4) 0.033(3) -0.002(3) 0.002(3) 0.003(3)
C10 0.033(3) 0.034(3) 0.042(4) 0.002(3) 0.001(3) -0.006(3)
C11 0.047(4) 0.036(3) 0.039(4) 0.000(3) -0.007(3) -0.014(3)
C12 0.051(4) 0.032(3) 0.027(3) -0.006(3) 0.002(3) -0.002(3)
C13 0.042(3) 0.034(3) 0.049(4) -0.006(3) 0.006(3) 0.005(3)
C14 0.067(4) 0.046(4) 0.062(5) -0.015(4) 0.022(4) 0.001(3)
C15 0.075(4) 0.063(5) 0.033(4) -0.011(3) 0.014(3) -0.013(4)
C16 0.035(3) 0.027(3) 0.038(3) 0.002(2) 0.000(3) 0.000(2)
C17 0.033(3) 0.032(3) 0.035(3) 0.005(2) 0.002(3) -0.002(2)
C18 0.035(3) 0.042(3) 0.030(3) 0.003(3) 0.007(3) 0.002(3)
C19 0.043(3) 0.039(3) 0.036(3) -0.010(3) 0.006(3) 0.005(3)
C20 0.044(4) 0.065(5) 0.045(4) -0.010(3) 0.011(3) 0.011(3)
C21 0.037(3) 0.057(4) 0.041(4) -0.005(3) 0.014(3) -0.007(3)
C22 0.033(3) 0.037(3) 0.046(4) -0.001(3) -0.013(3) 0.008(3)
C23 0.063(4) 0.034(4) 0.062(4) 0.010(3) -0.021(3) 0.004(3)
C24 0.061(4) 0.031(3) 0.061(4) 0.018(3) -0.003(3) -0.005(3)
C25 0.040(3) 0.050(4) 0.032(4) -0.002(3) 0.004(3) -0.005(3)
C26 0.052(4) 0.068(5) 0.037(4) -0.012(3) -0.007(3) -0.011(3)
C27 0.040(3) 0.048(4) 0.048(4) -0.015(3) -0.001(3) -0.014(3)
C28 0.030(3) 0.037(3) 0.038(3) 0.001(3) -0.002(3) -0.002(3)
C29 0.032(3) 0.027(3) 0.048(4) 0.002(3) -0.001(3) 0.010(2)
C30 0.047(3) 0.027(3) 0.037(3) 0.011(3) 0.000(3) -0.002(3)
C31 0.028(3) 0.032(3) 0.059(4) -0.001(3) 0.003(3) -0.002(2)
C32 0.036(3) 0.036(3) 0.064(4) 0.010(3) 0.023(3) 0.004(3)
C33 0.053(4) 0.047(4) 0.041(4) 0.011(3) 0.013(3) 0.014(3)
C34 0.042(3) 0.019(3) 0.047(4) -0.007(3) 0.002(3) 0.002(2)
C35 0.051(4) 0.037(4) 0.043(4) -0.011(3) 0.015(3) 0.007(3)
C36 0.035(3) 0.041(4) 0.039(3) 0.002(3) 0.010(3) 0.009(3)

loop_
_atom_site_label
_atom_site_type_symbol
_atom_site_fract_x
_atom_site_fract_y
_atom_site_fract_z
_atom_site_U_iso_or_equiv
_atom_site_thermal_displace_type
_atom_site_occupancy
_atom_site_calc_flag
_atom_site_refinement_flags
Ti1 Ti -0.08854(5) 0.46432(5) 0.34676(3) 0.0306(2) Uani 1 d .
Ti2 Ti 0.75370(5) 1.13617(5) 0.10268(3) 0.0271(2) Uani 1 d .
Se1 Se -0.00536(3) 0.39550(3) 0.38651(2) 0.0429(2) Uani 1 d .
Se2 Se 0.83304(3) 1.20255(3) 0.14581(2) 0.0404(2) Uani 1 d .
B1 B -0.2372(4) 0.5784(4) 0.3684(2) 0.042(2) Uani 1 d .
H101 H -0.2808(26) 0.6252(29) 0.3788(14) 0.050 Uiso 1 d .
B2 B 0.0229(3) 0.3770(3) 0.2698(2) 0.0317(15) Uani 1 d .
H201 H 0.0479(23) 0.3470(26) 0.2968(14) 0.038 Uiso 1 d .
B3 B 0.6175(3) 1.0028(4) 0.1215(2) 0.037(2) Uani 1 d .
H301 H 0.5729(24) 0.9606(27) 0.1276(14) 0.044 Uiso 1 d .
B4 B 0.8626(3) 1.2448(3) 0.0318(2) 0.0291(14) Uani 1 d .
H401 H 0.9002(22) 1.2620(25) 0.0594(13) 0.035 Uiso 1 d .
N1 N -0.1940(2) 0.4402(3) 0.37966(12) 0.0365(11) Uani 1 d .
N2 N -0.2515(2) 0.4942(2) 0.38159(13) 0.0341(10) Uani 1 d .
N3 N -0.1684(2) 0.5342(2) 0.30471(13) 0.0332(10) Uani 1 d .
N4 N -0.2247(2) 0.5802(2) 0.32133(13) 0.0347(11) Uani 1 d .
N5 N -0.0929(2) 0.5694(2) 0.38279(12) 0.0354(11) Uani 1 d .
N6 N -0.1626(2) 0.6068(2) 0.39016(12) 0.0326(10) Uani 1 d .
N7 N -0.1153(2) 0.3788(2) 0.30065(12) 0.0311(10) Uani 1 d .
N8 N -0.0659(2) 0.3562(2) 0.26971(12) 0.0302(10) Uani 1 d .
N9 N 0.0563(2) 0.3496(2) 0.22884(13) 0.0345(11) Uani 1 d .
N10 N 0.0324(3) 0.3794(3) 0.19139(14) 0.0470(12) Uani 1 d .
N11 N -0.0073(2) 0.5096(2) 0.30238(12) 0.0307(10) Uani 1 d .
N12 N 0.0312(2) 0.4665(2) 0.27319(12) 0.0282(10) Uani 1 d .
N13 N 0.6452(2) 1.1446(2) 0.13694(12) 0.0332(10) Uani 1 d .
N14 N 0.5984(2) 1.0826(2) 0.14101(13) 0.0352(11) Uani 1 d .
N15 N 0.7612(2) 1.0257(2) 0.13342(13) 0.0334(10) Uani 1 d .
N16 N 0.6977(2) 0.9785(2) 0.13766(13) 0.0361(11) Uani 1 d .
N17 N 0.6743(2) 1.0680(2) 0.05886(13) 0.0326(10) Uani 1 d .
N18 N 0.6238(2) 1.0150(2) 0.07477(13) 0.0323(10) Uani 1 d .
N19 N 0.7260(2) 1.2302(2) 0.06174(12) 0.0291(10) Uani 1 d .
N20 N 0.7765(2) 1.2693(2) 0.03607(12) 0.0295(10) Uani 1 d .
N21 N 0.8966(2) 1.2810(2) -0.00785(13) 0.0338(11) Uani 1 d .
N22 N 0.8613(2) 1.2757(3) -0.04627(14) 0.0435(12) Uani 1 d .
N23 N 0.8363(2) 1.1043(2) 0.05561(12) 0.0279(10) Uani 1 d .
N24 N 0.8661(2) 1.1546(2) 0.02649(12) 0.0298(10) Uani 1 d .
C1 C -0.2210(3) 0.3759(3) 0.3979(2) 0.0405(14) Uani 1 d .
H1 H -0.1927(3) 0.3290(3) 0.4011(2) 0.049 Uiso 1 calc R
C2 C -0.2958(3) 0.3874(4) 0.4114(2) 0.048(2) Uani 1 d .
H2 H -0.3287(3) 0.3508(4) 0.4248(2) 0.058 Uiso 1 calc R
C3 C -0.3124(3) 0.4627(4) 0.4014(2) 0.047(2) Uani 1 d .
H3 H -0.3596(3) 0.4887(4) 0.4074(2) 0.056 Uiso 1 calc R
C4 C -0.1707(3) 0.5469(3) 0.2636(2) 0.0394(14) Uani 1 d .
H4 H -0.1374(3) 0.5223(3) 0.2440(2) 0.047 Uiso 1 calc R
C5 C -0.2272(3) 0.6002(3) 0.2529(2) 0.046(2) Uani 1 d .
H5 H -0.2401(3) 0.6192(3) 0.2259(2) 0.055 Uiso 1 calc R
C6 C -0.2604(3) 0.6191(3) 0.2905(2) 0.0423(14) Uani 1 d .
H6 H -0.3022(3) 0.6544(3) 0.2942(2) 0.051 Uiso 1 calc R
C7 C -0.0413(3) 0.6065(3) 0.4071(2) 0.0422(14) Uani 1 d .
H7 H 0.0120(3) 0.5933(3) 0.4089(2) 0.051 Uiso 1 calc R
C8 C -0.0754(3) 0.6659(3) 0.4291(2) 0.049(2) Uani 1 d .
H8 H -0.0512(3) 0.7011(3) 0.4479(2) 0.059 Uiso 1 calc R
C9 C -0.1528(3) 0.6633(3) 0.4178(2) 0.0450(15) Uani 1 d .
H9 H -0.1923(3) 0.6965(3) 0.4281(2) 0.054 Uiso 1 calc R
C10 C -0.1850(3) 0.3472(3) 0.2912(2) 0.0363(13) Uani 1 d .
H10 H -0.2310(3) 0.3541(3) 0.3071(2) 0.044 Uiso 1 calc R
C11 C -0.1791(3) 0.3036(3) 0.2552(2) 0.0409(14) Uani 1 d .
H11 H -0.2189(3) 0.2744(3) 0.2421(2) 0.049 Uiso 1 calc R
C12 C -0.1039(3) 0.3112(3) 0.2422(2) 0.0370(13) Uani 1 d .
H12 H -0.0822(3) 0.2884(3) 0.2178(2) 0.044 Uiso 1 calc R
C13 C 0.0992(3) 0.2853(3) 0.2221(2) 0.0414(14) Uani 1 d .
H13 H 0.1223(3) 0.2543(3) 0.2433(2) 0.050 Uiso 1 calc R
C14 C 0.1040(3) 0.2719(4) 0.1805(2) 0.058(2) Uani 1 d .
H14 H 0.1303(3) 0.2306(4) 0.1668(2) 0.070 Uiso 1 calc R
C15 C 0.0618(3) 0.3322(4) 0.1623(2) 0.057(2) Uani 1 d .
H15 H 0.0550(3) 0.3388(4) 0.1330(2) 0.068 Uiso 1 calc R
C16 C 0.0142(3) 0.5833(3) 0.2970(2) 0.0335(13) Uani 1 d .
H16 H -0.0049(3) 0.6258(3) 0.3129(2) 0.040 Uiso 1 calc R
C17 C 0.0676(3) 0.5895(3) 0.2653(2) 0.0333(13) Uani 1 d .
H17 H 0.0925(3) 0.6352(3) 0.2554(2) 0.040 Uiso 1 calc R
C18 C 0.0770(3) 0.5150(3) 0.2511(2) 0.0356(13) Uani 1 d .
H18 H 0.1106(3) 0.4997(3) 0.2290(2) 0.043 Uiso 1 calc R
C19 C 0.6113(3) 1.2026(3) 0.1576(2) 0.0393(14) Uani 1 d .
H19 H 0.6313(3) 1.2539(3) 0.1595(2) 0.047 Uiso 1 calc R
C20 C 0.5434(3) 1.1780(4) 0.1758(2) 0.051(2) Uani 1 d .
H20 H 0.5086(3) 1.2076(4) 0.1924(2) 0.062 Uiso 1 calc R
C21 C 0.5371(3) 1.1018(3) 0.1649(2) 0.0449(15) Uani 1 d .
H21 H 0.4963(3) 1.0678(3) 0.1727(2) 0.054 Uiso 1 calc R
C22 C 0.8194(3) 0.9899(3) 0.1533(2) 0.0388(14) Uani 1 d .
H22 H 0.8707(3) 1.0094(3) 0.1555(2) 0.047 Uiso 1 calc R
C23 C 0.7941(4) 0.9208(3) 0.1703(2) 0.053(2) Uani 1 d .
H23 H 0.8239(4) 0.8840(3) 0.1855(2) 0.064 Uiso 1 calc R
C24 C 0.7169(3) 0.9166(3) 0.1605(2) 0.051(2) Uani 1 d .
H24 H 0.6826(3) 0.8761(3) 0.1686(2) 0.061 Uiso 1 calc R
C25 C 0.6692(3) 1.0639(3) 0.0174(2) 0.0408(14) Uani 1 d .
H25 H 0.6981(3) 1.0951(3) -0.0016(2) 0.049 Uiso 1 calc R
C26 C 0.6160(3) 1.0080(4) 0.0058(2) 0.053(2) Uani 1 d .
H26 H 0.6015(3) 0.9934(4) -0.0218(2) 0.063 Uiso 1 calc R
C27 C 0.5888(3) 0.9783(3) 0.0424(2) 0.0457(15) Uani 1 d .
H27 H 0.5512(3) 0.9382(3) 0.0448(2) 0.055 Uiso 1 calc R
C28 C 0.6579(3) 1.2675(3) 0.0583(2) 0.0351(13) Uani 1 d .
H28 H 0.6116(3) 1.2523(3) 0.0721(2) 0.042 Uiso 1 calc R
C29 C 0.6639(3) 1.3307(3) 0.0321(2) 0.0360(13) Uani 1 d .
H29 H 0.6247(3) 1.3669(3) 0.0247(2) 0.043 Uiso 1 calc R
C30 C 0.7399(3) 1.3294(3) 0.0192(2) 0.0371(13) Uani 1 d .
H30 H 0.7628(3) 1.3662(3) 0.0008(2) 0.045 Uiso 1 calc R
C31 C 0.9661(3) 1.3163(3) -0.0117(2) 0.0395(14) Uani 1 d .
H31 H 1.0010(3) 1.3266(3) 0.0106(2) 0.047 Uiso 1 calc R
C32 C 0.9781(3) 1.3348(3) -0.0527(2) 0.045(2) Uani 1 d .
H32 H 1.0217(3) 1.3598(3) -0.0648(2) 0.054 Uiso 1 calc R
C33 C 0.9117(3) 1.3083(3) -0.0724(2) 0.047(2) Uani 1 d .
H33 H 0.9031(3) 1.3129(3) -0.1016(2) 0.057 Uiso 1 calc R
C34 C 0.8547(3) 1.0329(3) 0.0430(2) 0.0359(13) Uani 1 d .
H34 H 0.8409(3) 0.9865(3) 0.0572(2) 0.043 Uiso 1 calc R
C35 C 0.8967(3) 1.0359(3) 0.0064(2) 0.0438(15) Uani 1 d .
H35 H 0.9173(3) 0.9935(3) -0.0090(2) 0.053 Uiso 1 calc R
C36 C 0.9022(3) 1.1136(3) -0.0029(2) 0.0383(14) Uani 1 d .
H36 H 0.9277(3) 1.1348(3) -0.0266(2) 0.046 Uiso 1 calc R

loop_
_atom_type_symbol
_atom_type_description
_atom_type_scat_dispersion_real
_atom_type_scat_dispersion_imag
_atom_type_scat_source
C C 0.0033 0.0016 'International Tables Vol C Tables 4.2.6.8 and 6.1.1.4'
H H 0.0000 0.0000 'International Tables Vol C Tables 4.2.6.8 and 6.1.1.4'
B B 0.0013 0.0007 'International Tables Vol C Tables 4.2.6.8 and 6.1.1.4'
N N 0.0061 0.0033 'International Tables Vol C Tables 4.2.6.8 and 6.1.1.4'
Ti Ti 0.2776 0.4457 'International Tables Vol C Tables 4.2.6.8 and 6.1.1.4'
Se Se -0.0929 2.2259 'International Tables Vol C Tables 4.2.6.8 and 6.1.1.4'

loop_
_geom_angle_atom_site_label_1
_geom_angle_atom_site_label_2
_geom_angle_atom_site_label_3
_geom_angle
N7 Ti1 N11 86.26(15)
N7 Ti1 N1 91.3(2)
N11 Ti1 N1 162.1(2)
N7 Ti1 N5 160.9(2)
N11 Ti1 N5 94.1(2)
N1 Ti1 N5 82.5(2)
N7 Ti1 Se1 99.47(11)
N11 Ti1 Se1 98.53(10)
N1 Ti1 Se1 99.33(12)
N5 Ti1 Se1 99.36(12)
N7 Ti1 N3 79.96(15)
N11 Ti1 N3 79.15(14)
N1 Ti1 N3 83.0(2)
N5 Ti1 N3 81.4(2)
Se1 Ti1 N3 177.63(11)
N19 Ti2 N23 84.97(15)
N19 Ti2 N15 165.1(2)
N23 Ti2 N15 93.14(15)
N19 Ti2 N13 93.8(2)
N23 Ti2 N13 160.60(15)
N15 Ti2 N13 83.1(2)
N19 Ti2 Se2 97.26(11)
N23 Ti2 Se2 98.96(10)
N15 Ti2 Se2 97.61(11)
N13 Ti2 Se2 100.40(11)
N19 Ti2 N17 83.07(14)
N23 Ti2 N17 80.57(14)
N15 Ti2 N17 82.06(15)
N13 Ti2 N17 80.06(15)
Se2 Ti2 N17 179.41(11)
N4 B1 N2 108.4(5)
N4 B1 N6 108.7(4)
N2 B1 N6 108.1(5)
N9 B2 N12 109.6(4)
N9 B2 N8 107.4(4)
N12 B2 N8 108.4(4)
N18 B3 N16 107.7(4)
N18 B3 N14 106.8(4)
N16 B3 N14 107.4(4)
N21 B4 N20 109.3(4)
N21 B4 N24 107.4(4)
N20 B4 N24 108.4(4)
C1 N1 N2 107.0(4)
C1 N1 Ti1 132.2(4)
N2 N1 Ti1 120.6(3)
C3 N2 N1 108.4(4)
C3 N2 B1 129.8(5)
N1 N2 B1 121.2(4)
C4 N3 N4 105.6(4)
C4 N3 Ti1 133.5(3)
N4 N3 Ti1 120.7(3)
C6 N4 N3 109.3(4)
C6 N4 B1 132.2(5)
N3 N4 B1 118.5(4)
C7 N5 N6 104.8(4)
C7 N5 Ti1 133.5(4)
N6 N5 Ti1 120.9(3)
C9 N6 N5 110.1(4)
C9 N6 B1 129.8(5)
N5 N6 B1 120.1(4)
C10 N7 N8 106.3(4)
C10 N7 Ti1 128.5(3)
N8 N7 Ti1 124.3(3)
C12 N8 N7 109.5(4)
C12 N8 B2 127.5(4)
N7 N8 B2 122.9(4)
C13 N9 N10 109.5(4)
C13 N9 B2 127.2(5)
N10 N9 B2 121.9(4)
C15 N10 N9 105.5(5)
C16 N11 N12 107.0(4)
C16 N11 Ti1 127.9(3)
N12 N11 Ti1 125.0(3)
C18 N12 N11 107.9(4)
C18 N12 B2 129.1(4)
N11 N12 B2 122.9(4)
C19 N13 N14 106.4(4)
C19 N13 Ti2 132.7(4)
N14 N13 Ti2 120.9(3)
C21 N14 N13 109.4(4)
C21 N14 B3 127.9(5)
N13 N14 B3 122.6(4)
C22 N15 N16 106.2(4)
C22 N15 Ti2 132.2(3)
N16 N15 Ti2 121.5(3)
C24 N16 N15 109.3(4)
C24 N16 B3 128.7(5)
N15 N16 B3 121.7(4)
C25 N17 N18 107.1(4)
C25 N17 Ti2 132.7(3)
N18 N17 Ti2 119.9(3)
C27 N18 N17 108.2(4)
C27 N18 B3 131.1(5)
N17 N18 B3 120.6(4)
C28 N19 N20 105.8(4)
C28 N19 Ti2 127.4(3)
N20 N19 Ti2 126.5(3)
C30 N20 N19 108.8(4)
C30 N20 B4 129.2(4)
N19 N20 B4 121.9(4)
C31 N21 N22 110.0(4)
C31 N21 B4 126.8(5)
N22 N21 B4 122.9(4)
C33 N22 N21 104.1(4)
C34 N23 N24 106.6(4)
C34 N23 Ti2 127.4(3)
N24 N23 Ti2 124.4(3)
C36 N24 N23 108.7(4)
C36 N24 B4 128.4(4)
N23 N24 B4 122.6(4)
N1 C1 C2 110.2(5)
C3 C2 C1 105.0(5)
N2 C3 C2 109.3(5)
N3 C4 C5 111.9(5)
C6 C5 C4 103.7(5)
N4 C6 C5 109.5(5)
N5 C7 C8 111.5(5)
C7 C8 C9 104.8(5)
N6 C9 C8 108.8(5)
N7 C10 C11 109.8(5)
C12 C11 C10 105.8(5)
N8 C12 C11 108.6(5)
N9 C13 C14 109.3(5)
C13 C14 C15 104.6(5)
N10 C15 C14 111.1(5)
N11 C16 C17 110.9(5)
C18 C17 C16 104.5(5)
N12 C18 C17 109.7(4)
N13 C19 C20 110.7(5)
C21 C20 C19 104.8(5)
N14 C21 C20 108.7(5)
N15 C22 C23 110.3(5)
C24 C23 C22 105.3(5)
N16 C24 C23 108.8(5)
N17 C25 C26 110.4(5)
C27 C26 C25 105.1(5)
N18 C27 C26 109.2(5)
N19 C28 C29 111.2(4)
C30 C29 C28 104.0(4)
N20 C30 C29 110.1(4)
N21 C31 C32 109.1(5)
C31 C32 C33 103.6(5)
N22 C33 C32 113.1(5)
N23 C34 C35 110.5(5)
C36 C35 C34 104.9(5)
N24 C36 C35 109.3(5)

loop_
_geom_bond_atom_site_label_1
_geom_bond_atom_site_label_2
_geom_bond_distance
Ti1 N7 2.135(4)
Ti1 N11 2.142(4)
Ti1 N1 2.143(4)
Ti1 N5 2.147(4)
Ti1 Se1 2.2544(10)
Ti1 N3 2.271(4)
Ti2 N19 2.137(4)
Ti2 N23 2.144(4)
Ti2 N15 2.145(4)
Ti2 N13 2.174(4)
Ti2 Se2 2.2550(10)
Ti2 N17 2.284(4)
B1 N4 1.521(8)
B1 N2 1.529(8)
B1 N6 1.544(7)
B2 N9 1.508(7)
B2 N12 1.551(7)
B2 N8 1.574(7)
B3 N18 1.515(7)
B3 N16 1.535(7)
B3 N14 1.545(7)
B4 N21 1.529(7)
B4 N20 1.550(6)
B4 N24 1.564(7)
N1 C1 1.336(6)
N1 N2 1.361(5)
N2 C3 1.341(6)
N3 C4 1.335(6)
N3 N4 1.361(5)
N4 C6 1.342(6)
N5 C7 1.344(6)
N5 N6 1.385(5)
N6 C9 1.325(6)
N7 C10 1.353(6)
N7 N8 1.363(5)
N8 C12 1.344(6)
N9 C13 1.349(6)
N9 N10 1.367(5)
N10 C15 1.335(7)
N11 C16 1.334(6)
N11 N12 1.365(5)
N12 C18 1.349(6)
N13 C19 1.333(6)
N13 N14 1.345(5)
N14 C21 1.344(6)
N15 C22 1.339(6)
N15 N16 1.371(5)
N16 C24 1.334(6)
N17 C25 1.332(6)
N17 N18 1.360(5)
N18 C27 1.357(6)
N19 C28 1.344(6)
N19 N20 1.373(5)
N20 C30 1.329(6)
N21 C31 1.350(6)
N21 N22 1.375(5)
N22 C33 1.331(6)
N23 C34 1.332(6)
N23 N24 1.373(5)
N24 C36 1.331(6)
C1 C2 1.375(7)
C2 C3 1.367(7)
C4 C5 1.382(7)
C5 C6 1.371(7)
C7 C8 1.373(7)
C8 C9 1.384(7)
C10 C11 1.379(7)
C11 C12 1.368(7)
C13 C14 1.353(7)
C14 C15 1.397(8)
C16 C17 1.375(7)
C17 C18 1.371(6)
C19 C20 1.376(7)
C20 C21 1.363(8)
C22 C23 1.377(7)
C23 C24 1.371(7)
C25 C26 1.382(7)
C26 C27 1.361(7)
C28 C29 1.377(7)
C29 C30 1.375(6)
C31 C32 1.364(7)
C32 C33 1.385(7)
C34 C35 1.377(7)
C35 C36 1.375(7)

loop_
_geom_torsion_atom_site_label_1
_geom_torsion_atom_site_label_2
_geom_torsion_atom_site_label_3
_geom_torsion_atom_site_label_4
_geom_torsion
N7 Ti1 N1 C1 60.8(5)
N11 Ti1 N1 C1 142.6(5)
N5 Ti1 N1 C1 -137.3(5)
Se1 Ti1 N1 C1 -39.0(5)
N3 Ti1 N1 C1 140.6(5)
N7 Ti1 N1 N2 -112.8(3)
N11 Ti1 N1 N2 -31.1(7)
N5 Ti1 N1 N2 49.0(3)
Se1 Ti1 N1 N2 147.3(3)
N3 Ti1 N1 N2 -33.1(3)
C1 N1 N2 C3 0.7(5)
Ti1 N1 N2 C3 175.9(3)
C1 N1 N2 B1 172.4(5)
Ti1 N1 N2 B1 -12.5(6)
N4 B1 N2 C3 -121.8(6)
N6 B1 N2 C3 120.5(5)
N4 B1 N2 N1 68.5(6)
N6 B1 N2 N1 -49.2(6)
N7 Ti1 N3 C4 -50.4(5)
N11 Ti1 N3 C4 37.6(5)
N1 Ti1 N3 C4 -143.0(5)
N5 Ti1 N3 C4 133.6(5)
Se1 Ti1 N3 C4 25.6(30)
N7 Ti1 N3 N4 135.6(3)
N11 Ti1 N3 N4 -136.3(3)
N1 Ti1 N3 N4 43.1(3)
N5 Ti1 N3 N4 -40.4(3)
Se1 Ti1 N3 N4 -148.3(26)
C4 N3 N4 C6 0.5(5)
Ti1 N3 N4 C6 175.9(3)
C4 N3 N4 B1 179.6(4)
Ti1 N3 N4 B1 -5.0(5)
N2 B1 N4 C6 123.8(6)
N6 B1 N4 C6 -119.0(6)
N2 B1 N4 N3 -55.0(6)
N6 B1 N4 N3 62.2(6)
N7 Ti1 N5 C7 -158.4(5)
N11 Ti1 N5 C7 -67.9(5)
N1 Ti1 N5 C7 129.8(5)
Se1 Ti1 N5 C7 31.5(5)
N3 Ti1 N5 C7 -146.2(5)
N7 Ti1 N5 N6 33.3(7)
N11 Ti1 N5 N6 123.7(3)
N1 Ti1 N5 N6 -38.6(3)
Se1 Ti1 N5 N6 -136.9(3)
N3 Ti1 N5 N6 45.4(3)
C7 N5 N6 C9 -0.3(5)
Ti1 N5 N6 C9 171.1(3)
C7 N5 N6 B1 -178.2(5)
Ti1 N5 N6 B1 -6.9(6)
N4 B1 N6 C9 125.3(6)
N2 B1 N6 C9 -117.2(6)
N4 B1 N6 N5 -57.2(6)
N2 B1 N6 N5 60.2(6)
N11 Ti1 N7 C10 -142.6(4)
N1 Ti1 N7 C10 19.7(4)
N5 Ti1 N7 C10 -50.8(7)
Se1 Ti1 N7 C10 119.3(4)
N3 Ti1 N7 C10 -63.0(4)
N11 Ti1 N7 N8 24.5(3)
N1 Ti1 N7 N8 -173.2(3)
N5 Ti1 N7 N8 116.3(5)
Se1 Ti1 N7 N8 -73.6(3)
N3 Ti1 N7 N8 104.1(4)
C10 N7 N8 C12 -0.8(5)
Ti1 N7 N8 C12 -170.3(3)
C10 N7 N8 B2 -176.8(4)
Ti1 N7 N8 B2 13.7(6)
N9 B2 N8 C12 10.4(7)
N12 B2 N8 C12 128.8(5)
N9 B2 N8 N7 -174.3(4)
N12 B2 N8 N7 -55.9(6)
N12 B2 N9 C13 139.9(5)
N8 B2 N9 C13 -102.6(5)
N12 B2 N9 N10 -54.7(6)
N8 B2 N9 N10 62.8(6)
C13 N9 N10 C15 -0.4(6)
B2 N9 N10 C15 -168.1(5)
N7 Ti1 N11 C16 147.9(4)
N1 Ti1 N11 C16 65.5(7)
N5 Ti1 N11 C16 -12.9(4)
Se1 Ti1 N11 C16 -113.0(4)
N3 Ti1 N11 C16 67.5(4)
N7 Ti1 N11 N12 -30.4(3)
N1 Ti1 N11 N12 -112.9(5)
N5 Ti1 N11 N12 168.8(3)
Se1 Ti1 N11 N12 68.7(3)
N3 Ti1 N11 N12 -110.8(3)
C16 N11 N12 C18 1.4(5)
Ti1 N11 N12 C18 -180.0(3)
C16 N11 N12 B2 178.7(4)
Ti1 N11 N12 B2 -2.7(6)
N9 B2 N12 C18 -17.0(7)
N8 B2 N12 C18 -133.9(5)
N9 B2 N12 N11 166.3(4)
N8 B2 N12 N11 49.3(6)
N19 Ti2 N13 C19 -56.4(5)
N23 Ti2 N13 C19 -141.9(5)
N15 Ti2 N13 C19 138.2(5)
Se2 Ti2 N13 C19 41.7(5)
N17 Ti2 N13 C19 -138.7(5)
N19 Ti2 N13 N14 125.1(3)
N23 Ti2 N13 N14 39.6(7)
N15 Ti2 N13 N14 -40.3(3)
Se2 Ti2 N13 N14 -136.8(3)
N17 Ti2 N13 N14 42.8(3)
C19 N13 N14 C21 -1.5(5)
Ti2 N13 N14 C21 177.3(3)
C19 N13 N14 B3 -179.6(4)
Ti2 N13 N14 B3 -0.7(6)
N18 B3 N14 C21 122.5(5)
N16 B3 N14 C21 -122.2(5)
N18 B3 N14 N13 -59.8(6)
N16 B3 N14 N13 55.5(6)
N19 Ti2 N15 C22 146.7(5)
N23 Ti2 N15 C22 64.5(5)
N13 Ti2 N15 C22 -134.6(5)
Se2 Ti2 N15 C22 -35.0(5)
N17 Ti2 N15 C22 144.5(5)
N19 Ti2 N15 N16 -37.4(8)
N23 Ti2 N15 N16 -119.6(3)
N13 Ti2 N15 N16 41.3(3)
Se2 Ti2 N15 N16 140.9(3)
N17 Ti2 N15 N16 -39.6(3)
C22 N15 N16 C24 1.4(6)
Ti2 N15 N16 C24 -175.4(4)
C22 N15 N16 B3 175.5(5)
Ti2 N15 N16 B3 -1.4(6)
N18 B3 N16 C24 -126.6(6)
N14 B3 N16 C24 118.6(6)
N18 B3 N16 N15 60.5(6)
N14 B3 N16 N15 -54.2(6)
N19 Ti2 N17 C25 46.3(5)
N23 Ti2 N17 C25 -39.7(5)
N15 Ti2 N17 C25 -134.2(5)
N13 Ti2 N17 C25 141.4(5)
Se2 Ti2 N17 C25 -77.4(112)
N19 Ti2 N17 N18 -139.5(3)
N23 Ti2 N17 N18 134.4(3)
N15 Ti2 N17 N18 39.9(3)
N13 Ti2 N17 N18 -44.5(3)
Se2 Ti2 N17 N18 96.7(110)
C25 N17 N18 C27 0.7(5)
Ti2 N17 N18 C27 -174.8(3)
C25 N17 N18 B3 177.8(4)
Ti2 N17 N18 B3 2.3(6)
N16 B3 N18 C27 117.5(5)
N14 B3 N18 C27 -127.3(5)
N16 B3 N18 N17 -58.8(6)
N14 B3 N18 N17 56.4(6)
N23 Ti2 N19 C28 152.1(4)
N15 Ti2 N19 C28 68.9(8)
N13 Ti2 N19 C28 -8.4(4)
Se2 Ti2 N19 C28 -109.4(4)
N17 Ti2 N19 C28 71.1(4)
N23 Ti2 N19 N20 -33.9(3)
N15 Ti2 N19 N20 -117.2(6)
N13 Ti2 N19 N20 165.5(4)
Se2 Ti2 N19 N20 64.5(3)
N17 Ti2 N19 N20 -115.0(4)
C28 N19 N20 C30 2.1(5)
Ti2 N19 N20 C30 -172.9(3)
C28 N19 N20 B4 179.0(4)
Ti2 N19 N20 B4 3.9(6)
N21 B4 N20 C30 -21.5(7)
N24 B4 N20 C30 -138.3(5)
N21 B4 N20 N19 162.4(4)
N24 B4 N20 N19 45.6(6)
N20 B4 N21 C31 135.5(5)
N24 B4 N21 C31 -107.0(5)
N20 B4 N21 N22 -50.1(6)
N24 B4 N21 N22 67.3(5)
C31 N21 N22 C33 0.2(5)
B4 N21 N22 C33 -175.0(4)
N19 Ti2 N23 C34 -141.6(4)
N15 Ti2 N23 C34 23.6(4)
N13 Ti2 N23 C34 -54.6(7)
Se2 Ti2 N23 C34 121.8(4)
N17 Ti2 N23 C34 -57.9(4)
N19 Ti2 N23 N24 22.3(3)
N15 Ti2 N23 N24 -172.5(3)
N13 Ti2 N23 N24 109.3(5)
Se2 Ti2 N23 N24 -74.3(3)
N17 Ti2 N23 N24 106.1(3)
C34 N23 N24 C36 -0.3(5)
Ti2 N23 N24 C36 -167.0(3)
C34 N23 N24 B4 -175.0(4)
Ti2 N23 N24 B4 18.3(6)
N21 B4 N24 C36 10.0(7)
N20 B4 N24 C36 128.1(5)
N21 B4 N24 N23 -176.4(4)
N20 B4 N24 N23 -58.4(6)
N2 N1 C1 C2 0.5(6)
Ti1 N1 C1 C2 -173.9(3)
N1 C1 C2 C3 -1.4(6)
N1 N2 C3 C2 -1.7(6)
B1 N2 C3 C2 -172.4(5)
C1 C2 C3 N2 1.9(6)
N4 N3 C4 C5 0.0(6)
Ti1 N3 C4 C5 -174.5(4)
N3 C4 C5 C6 -0.5(6)
N3 N4 C6 C5 -0.8(6)
B1 N4 C6 C5 -179.7(5)
C4 C5 C6 N4 0.8(6)
N6 N5 C7 C8 -0.6(6)
Ti1 N5 C7 C8 -170.3(4)
N5 C7 C8 C9 1.1(6)
N5 N6 C9 C8 1.0(6)
B1 N6 C9 C8 178.6(5)
C7 C8 C9 N6 -1.3(6)
N8 N7 C10 C11 1.5(5)
Ti1 N7 C10 C11 170.4(3)
N7 C10 C11 C12 -1.6(6)
N7 N8 C12 C11 -0.2(6)
B2 N8 C12 C11 175.6(5)
C10 C11 C12 N8 1.1(6)
N10 N9 C13 C14 0.1(6)
B2 N9 C13 C14 166.9(5)
N9 C13 C14 C15 0.2(6)
N9 N10 C15 C14 0.5(6)
C13 C14 C15 N10 -0.5(7)
N12 N11 C16 C17 -1.4(5)
Ti1 N11 C16 C17 -179.9(3)
N11 C16 C17 C18 0.8(6)
N11 N12 C18 C17 -0.9(5)
B2 N12 C18 C17 -178.0(5)
C16 C17 C18 N12 0.1(6)
N14 N13 C19 C20 1.3(6)
Ti2 N13 C19 C20 -177.4(4)
N13 C19 C20 C21 -0.5(6)
N13 N14 C21 C20 1.2(6)
B3 N14 C21 C20 179.2(5)
C19 C20 C21 N14 -0.4(6)
N16 N15 C22 C23 -0.1(6)
Ti2 N15 C22 C23 176.3(4)
N15 C22 C23 C24 -1.2(7)
N15 N16 C24 C23 -2.2(6)
B3 N16 C24 C23 -175.7(5)
C22 C23 C24 N16 2.1(7)
N18 N17 C25 C26 -0.5(6)
Ti2 N17 C25 C26 174.2(4)
N17 C25 C26 C27 0.1(6)
N17 N18 C27 C26 -0.6(6)
B3 N18 C27 C26 -177.3(5)
C25 C26 C27 N18 0.3(6)
N20 N19 C28 C29 -1.8(5)
Ti2 N19 C28 C29 173.1(3)
N19 C28 C29 C30 0.8(6)
N19 N20 C30 C29 -1.7(6)
B4 N20 C30 C29 -178.2(5)
C28 C29 C30 N20 0.6(6)
N22 N21 C31 C32 -0.2(6)
B4 N21 C31 C32 174.8(5)
N21 C31 C32 C33 0.0(6)
N21 N22 C33 C32 -0.2(6)
C31 C32 C33 N22 0.1(6)
N24 N23 C34 C35 0.6(5)
Ti2 N23 C34 C35 166.8(3)
N23 C34 C35 C36 -0.6(6)
N23 N24 C36 C35 -0.1(6)
B4 N24 C36 C35 174.2(5)
C34 C35 C36 N24 0.4(6)
